data_2201226
loop_
_publ_author_name
'Iyere, Peter A.'
'Boadi, William Y.'
'Brooks, Roxanne S.'
'Atwood, David'
'Parkin, Sean'

_publ_section_title
;
 4,4'-Bipyridin-1-ium bromide monohydrate
;
_journal_issue 8
_journal_name_full 'Acta Crystallographica Section E'
_journal_page_first o825
_journal_page_last o827
_journal_paper_doi 10.1107/S1600536802011728
_journal_volume 58
_journal_year 2002
_chemical_formula_iupac 'C10 H9 N2 1+, Br 1-, H2 O'
_chemical_formula_moiety 'C10 H9 N2 1+, Br 1-, H2 O'
_chemical_formula_sum 'C10 H11 Br N2 O'
_chemical_formula_weight 255.12
_chemical_melting_point_gt 623.15
_chemical_name_systematic
;
1-Hydro-4,4'-bipyridinium bromide monohydrate
;
_space_group_IT_number 19
_symmetry_cell_setting orthorhombic
_symmetry_space_group_name_Hall 'P 2ac 2ab'
_symmetry_space_group_name_H-M 'P 21 21 21'
_atom_sites_solution_hydrogens geom
_atom_sites_solution_primary direct
_atom_sites_solution_secondary difmap
_cell_angle_alpha 90.00
_cell_angle_beta 90.00
_cell_angle_gamma 90.00
_cell_formula_units_Z 4
_cell_length_a 7.0273(14)
_cell_length_b 9.6840(19)
_cell_length_c 15.240(3)
_cell_measurement_reflns_used 3777
_cell_measurement_temperature 90.0(2)
_cell_measurement_theta_max 27.48
_cell_measurement_theta_min 1.00
_cell_volume 1037.1(4)
_computing_cell_refinement 'SCALEPACK (Otwinowski & Minor, 1997)'
_computing_data_collection 'COLLECT (Nonius, 1998)'
_computing_data_reduction 'DENZO--SMN (Otwinowski & Minor, 1997)'
_computing_molecular_graphics 'XP in SHELXTL (Sheldrick, 1994)'
_computing_publication_material SHELXL97
_computing_structure_refinement 'SHELXL97 (Sheldrick, 1997)'
_computing_structure_solution 'SHELXS97 (Sheldrick, 1990)'
_diffrn_ambient_temperature 90.0(2)
_diffrn_detector_area_resol_mean 18
_diffrn_measured_fraction_theta_full .999
_diffrn_measured_fraction_theta_max .999
_diffrn_measurement_device_type 'Nonius KappaCCD'
_diffrn_measurement_method '\w scans at fixed \c = 55\%'
_diffrn_radiation_monochromator graphite
_diffrn_radiation_source 'fine-focus sealed tube'
_diffrn_radiation_type MoK\a
_diffrn_radiation_wavelength 0.71073
_diffrn_reflns_av_R_equivalents 0.0297
_diffrn_reflns_av_sigmaI/netI 0.0508
_diffrn_reflns_limit_h_max 8
_diffrn_reflns_limit_h_min -9
_diffrn_reflns_limit_k_max 8
_diffrn_reflns_limit_k_min -12
_diffrn_reflns_limit_l_max 18
_diffrn_reflns_limit_l_min -19
_diffrn_reflns_number 6291
_diffrn_reflns_theta_full 27.46
_diffrn_reflns_theta_max 27.46
_diffrn_reflns_theta_min 2.49
_diffrn_standards_decay_% <1
_exptl_absorpt_coefficient_mu 3.932
_exptl_absorpt_correction_T_max 0.455
_exptl_absorpt_correction_T_min 0.395
_exptl_absorpt_correction_type multi-scan
_exptl_absorpt_process_details '(SADABS; Sheldrick, 1996)'
_exptl_crystal_colour colourless
_exptl_crystal_density_diffrn 1.634
_exptl_crystal_density_method 'not measured'
_exptl_crystal_description 'skewed hexagonal column'
_exptl_crystal_F_000 512
_exptl_crystal_size_max 0.25
_exptl_crystal_size_mid 0.22
_exptl_crystal_size_min 0.20
_refine_diff_density_max .373
_refine_diff_density_min -.355
_refine_ls_abs_structure_details 'Flack (1983), 924 Friedel pairs [Check]'
_refine_ls_abs_structure_Flack 0.025(11)
_refine_ls_extinction_coef 0.0058(6)
_refine_ls_extinction_expression Fc^*^=kFc[1+0.001xFc^2^\l^3^/sin(2\q)]^-1/4^
_refine_ls_extinction_method SHELXL97
_refine_ls_goodness_of_fit_ref 1.068
_refine_ls_hydrogen_treatment mixed
_refine_ls_matrix_type full
_refine_ls_number_parameters 137
_refine_ls_number_reflns 2315
_refine_ls_number_restraints 0
_refine_ls_restrained_S_all 1.068
_refine_ls_R_factor_all 0.0296
_refine_ls_R_factor_gt 0.0249
_refine_ls_shift/su_max 0.001
_refine_ls_shift/su_mean 0.000
_refine_ls_structure_factor_coef Fsqd
_refine_ls_weighting_details 'calc w = 1/[\s^2^(Fo^2^)+0.1011P] where P = (Fo^2^+2Fc^2^)/3'
_refine_ls_weighting_scheme calc
_refine_ls_wR_factor_gt 0.0512
_refine_ls_wR_factor_ref 0.0523
_reflns_number_gt 2141
_reflns_number_total 2315
_reflns_threshold_expression I>2\s(I)
_cod_data_source_file ac6006.cif
_cod_data_source_block I
_cod_depositor_comments
;
The following automatic conversions were performed:

'_chemical_melting_point' tag was changed to
'_chemical_melting_point_gt' since the value was specified 'more
than' ('>') a certain temperature. The value '>350\%' was changed to
'623.15' - it was converted from degrees Celsius(C) to Kelvins(K).

Automatic conversion script
Id: cif_fix_values 1646 2011-03-28 12:23:43Z adriana 

The following automatic conversions were performed:

'_chemical_melting_point' tag was changed to
'_chemical_melting_point_gt' since the value was specified 'more
than' ('>') a certain temperature. The value '>350\%' was changed to
'623.15' - it was converted from degrees Celsius(C) to Kelvins(K).

Automatic conversion script
Id: cif_fix_values 1715 2011-07-08 13:25:40Z adriana 
;
_cod_database_code 2201226

loop_
_symmetry_equiv_pos_as_xyz
'x, y, z'
'-x+1/2, -y, z+1/2'
'-x, y+1/2, -z+1/2'
'x+1/2, -y+1/2, -z'

loop_
_atom_site_label
_atom_site_fract_x
_atom_site_fract_y
_atom_site_fract_z
_atom_site_U_iso_or_equiv
_atom_site_adp_type
_atom_site_calc_flag
_atom_site_refinement_flags
_atom_site_occupancy
_atom_site_disorder_assembly
_atom_site_disorder_group
_atom_site_type_symbol
C1 0.4915(4) 0.3872(2) 0.03279(18) 0.0112(5) Uani d . 1 . . C
C2 0.4397(4) 0.4585(2) 0.10858(18) 0.0121(5) Uani d . 1 . . C
H2 0.4039 0.4092 0.1599 0.015 Uiso calc R 1 . . H
C3 0.4408(3) 0.6009(2) 0.10863(19) 0.0140(6) Uani d . 1 . . C
H3 0.4070 0.6499 0.1603 0.017 Uiso calc R 1 . . H
N4 0.4894(3) 0.67024(19) 0.03606(15) 0.0125(5) Uani d . 1 . . N
H4 0.4906 0.7611 0.0373 0.015 Uiso calc R 1 . . H
C5 0.5362(4) 0.6053(3) -0.03852(18) 0.0154(6) Uani d . 1 . . C
H5 0.5688 0.6576 -0.0891 0.018 Uiso calc R 1 . . H
C6 0.5373(4) 0.4627(2) -0.04224(18) 0.0130(6) Uani d . 1 . . C
H6 0.5689 0.4166 -0.0953 0.016 Uiso calc R 1 . . H
C1' 0.5015(3) 0.2332(2) 0.03195(17) 0.0108(5) Uani d . 1 . . C
C2' 0.5467(4) 0.1612(2) 0.10857(18) 0.0123(6) Uani d . 1 . . C
H2' 0.5713 0.2088 0.1619 0.015 Uiso calc R 1 . . H
C3' 0.5547(3) 0.0177(2) 0.10472(19) 0.0135(6) Uani d . 1 . . C
H3' 0.5865 -0.0316 0.1566 0.016 Uiso calc R 1 . . H
N4' 0.5197(3) -0.05393(19) 0.03154(15) 0.0127(5) Uani d . 1 . . N
C5' 0.4786(3) 0.0165(2) -0.04263(18) 0.0142(6) Uani d . 1 . . C
H5' 0.4549 -0.0338 -0.0950 0.017 Uiso calc R 1 . . H
C6' 0.4698(4) 0.1593(2) -0.04497(18) 0.0127(6) Uani d . 1 . . C
H6' 0.4426 0.2062 -0.0983 0.015 Uiso calc R 1 . . H
Br1 0.16873(4) 0.21181(2) 0.267035(18) 0.01674(9) Uani d . 1 . . Br
O 0.2505(3) -0.1344(2) 0.23561(16) 0.0213(4) Uani d . 1 . . O
H1W 0.138(4) -0.173(3) 0.241(2) 0.035(9) Uiso d . 1 . . H
H2W 0.238(5) -0.057(3) 0.239(2) 0.039(11) Uiso d . 1 . . H

loop_
_atom_site_aniso_label
_atom_site_aniso_U_11
_atom_site_aniso_U_22
_atom_site_aniso_U_33
_atom_site_aniso_U_12
_atom_site_aniso_U_13
_atom_site_aniso_U_23
C1 0.0093(12) 0.0081(12) 0.0161(14) 0.0004(10) -0.0031(12) 0.0019(10)
C2 0.0146(13) 0.0117(12) 0.0101(14) -0.0018(10) -0.0017(12) -0.0004(11)
C3 0.0146(14) 0.0124(12) 0.0149(15) 0.0013(10) -0.0017(12) -0.0010(11)
N4 0.0151(12) 0.0055(9) 0.0169(13) 0.0016(9) -0.0041(11) 0.0007(8)
C5 0.0177(15) 0.0144(13) 0.0142(15) 0.0007(11) -0.0016(12) 0.0015(11)
C6 0.0153(14) 0.0103(12) 0.0135(15) 0.0005(10) 0.0002(12) -0.0011(11)
C1' 0.0075(12) 0.0084(11) 0.0164(14) -0.0025(10) 0.0026(11) -0.0012(10)
C2' 0.0172(14) 0.0098(11) 0.0100(14) 0.0007(10) -0.0001(12) -0.0018(10)
C3' 0.0126(13) 0.0132(12) 0.0149(15) 0.0000(10) 0.0033(12) 0.0023(11)
N4' 0.0143(12) 0.0069(10) 0.0168(13) 0.0008(9) 0.0028(11) -0.0003(9)
C5' 0.0134(13) 0.0128(13) 0.0164(15) 0.0000(11) 0.0003(13) -0.0042(11)
C6' 0.0141(14) 0.0123(12) 0.0116(15) -0.0009(10) -0.0003(12) 0.0012(10)
Br1 0.01925(13) 0.01667(12) 0.01430(14) 0.00265(11) 0.00205(13) 0.00218(10)
O 0.0202(10) 0.0182(10) 0.0256(11) -0.0007(8) -0.0015(10) 0.0011(10)

loop_
_atom_type_symbol
_atom_type_description
_atom_type_scat_dispersion_real
_atom_type_scat_dispersion_imag
_atom_type_scat_source
C C .0033 .0016 'International Tables Vol C Tables 4.2.6.8 and 6.1.1.4'
H H .0000 .0000 'International Tables Vol C Tables 4.2.6.8 and 6.1.1.4'
N N .0061 .0033 'International Tables Vol C Tables 4.2.6.8 and 6.1.1.4'
Br Br -.2901 2.4595 'International Tables Vol C Tables 4.2.6.8 and 6.1.1.4'
O O .0106 .0060 'International Tables Vol C Tables 4.2.6.8 and 6.1.1.4'

loop_
_geom_angle_atom_site_label_1
_geom_angle_atom_site_label_2
_geom_angle_atom_site_label_3
_geom_angle
_geom_angle_publ_flag
C2 C1 C6 118.7(2) yes
C2 C1 C1' 120.9(2) yes
C6 C1 C1' 120.3(2) yes
C3 C2 C1 119.6(3) yes
C3 C2 H2 120.2 ?
C1 C2 H2 120.2 ?
N4 C3 C2 120.2(3) yes
N4 C3 H3 119.9 ?
C2 C3 H3 119.9 ?
C3 N4 C5 121.9(2) yes
C3 N4 H4 119.0 ?
C5 N4 H4 119.0 ?
N4 C5 C6 120.3(3) yes
N4 C5 H5 119.8 ?
C6 C5 H5 119.8 ?
C5 C6 C1 119.2(3) yes
C5 C6 H6 120.4 ?
C1 C6 H6 120.4 ?
C6' C1' C2' 119.0(2) ?
C6' C1' C1 120.9(2) ?
C2' C1' C1 120.1(2) ?
C3' C2' C1' 118.2(3) ?
C3' C2' H2' 120.9 ?
C1' C2' H2' 120.9 ?
N4' C3' C2' 123.1(3) ?
N4' C3' H3' 118.4 ?
C2' C3' H3' 118.4 ?
C3' N4' C5' 118.4(2) ?
N4' C5' C6' 122.3(2) ?
N4' C5' H5' 118.8 ?
C6' C5' H5' 118.8 ?
C5' C6' C1' 119.0(3) ?
C5' C6' H6' 120.5 ?
C1' C6' H6' 120.5 ?
H1W O H2W 108(3) ?

loop_
_geom_bond_atom_site_label_1
_geom_bond_atom_site_label_2
_geom_bond_site_symmetry_2
_geom_bond_distance
_geom_bond_publ_flag
C1 C2 . 1.393(4) yes
C1 C6 . 1.395(4) yes
C1 C1' . 1.494(3) yes
C2 C3 . 1.380(3) yes
C2 H2 . 0.95 ?
C3 N4 . 1.338(3) yes
C3 H3 . 0.95 ?
N4 C5 . 1.340(3) yes
N4 H4 . 0.88 ?
C5 C6 . 1.383(3) yes
C5 H5 . 0.95 ?
C6 H6 . 0.95 ?
C1' C6' . 1.391(4) ?
C1' C2' . 1.397(4) ?
C2' C3' . 1.391(3) ?
C2' H2' . 0.9500 ?
C3' N4' . 1.336(3) ?
C3' H3' . 0.9500 ?
N4' C5' . 1.351(3) ?
C5' C6' . 1.385(3) ?
C5' H5' . 0.9500 ?
C6' H6' . 0.9500 ?
O H1W . 0.88(3) yes
O H2W . 0.76(3) yes

loop_
_geom_hbond_atom_site_label_D
_geom_hbond_atom_site_label_H
_geom_hbond_atom_site_label_A
_geom_hbond_site_symmetry_A
_geom_hbond_distance_DH
_geom_hbond_distance_HA
_geom_hbond_distance_DA
_geom_hbond_angle_DHA
_geom_hbond_publ_flag
N4 H4 N4' 1_565 0.88 1.81 2.681(3) 173 yes
O H1W Br1 3_545 0.88(3) 2.43(3) 3.301(2) 172(3) yes
O H2W Br1 . 0.76(3) 2.68(3) 3.436(2) 174(3) yes

loop_
_geom_torsion_atom_site_label_1
_geom_torsion_atom_site_label_2
_geom_torsion_atom_site_label_3
_geom_torsion_atom_site_label_4
_geom_torsion
_geom_torsion_publ_flag
C6 C1 C2 C3 -2.0(4) ?
C1' C1 C2 C3 176.8(2) ?
C1 C2 C3 N4 0.7(4) ?
C2 C3 N4 C5 0.7(4) ?
C3 N4 C5 C6 -0.6(4) ?
N4 C5 C6 C1 -0.8(4) ?
C2 C1 C6 C5 2.1(4) ?
C1' C1 C6 C5 -176.7(2) ?
C2 C1 C1' C6' 151.5(3) ?
C6 C1 C1' C6' -29.6(4) yes
C2 C1 C1' C2' -29.6(4) yes
C6 C1 C1' C2' 149.2(3) ?
C6' C1' C2' C3' -1.1(4) ?
C1 C1' C2' C3' -179.9(2) ?
C1' C2' C3' N4' -0.6(4) ?
C2' C3' N4' C5' 1.5(4) ?
C3' N4' C5' C6' -0.6(4) ?
N4' C5' C6' C1' -1.0(4) ?
C2' C1' C6' C5' 1.8(4) ?
C1 C1' C6' C5' -179.3(2) ?

loop_
_cod_related_entry_id
_cod_related_entry_database
_cod_related_entry_code
1 ChemSpider 21132276
